data_1518105
loop_
_publ_author_name
'Kohl, Bernd'
'Over, Lena Charlotte'
'Lohr, Thorsten'
'Vasylyeva, Mariya'
'Rominger, Frank'
'Mastalerz, Michael'

_publ_section_title
;
 Selective Even-Numbered Bromination of Triptycene Tris(thiadiazoles).
;
_journal_issue 21
_journal_name_full 'Organic letters'
_journal_page_first 5596
_journal_page_last 5599
_journal_paper_doi 10.1021/ol502639x
_journal_volume 16
_journal_year 2014
_chemical_formula_sum 'C20 H8 N6 S3'
_chemical_formula_weight 428.50
_chemical_name_systematic
; 
 ? 
;
_space_group_crystal_system monoclinic
_space_group_IT_number 14
_space_group_name_Hall '-P 2yn'
_space_group_name_H-M_alt 'P 1 21/n 1'
_symmetry_space_group_name_Hall '-P 2yn'
_symmetry_space_group_name_H-M 'P 1 21/n 1'
_atom_sites_solution_hydrogens geom
_atom_sites_solution_primary direct
_audit_creation_method SHELXL-2013
_cell_angle_alpha 90
_cell_angle_beta 94.065(4)
_cell_angle_gamma 90
_cell_formula_units_Z 4
_cell_length_a 11.5762(18)
_cell_length_b 13.295(2)
_cell_length_c 11.7170(19)
_cell_measurement_reflns_used 3945
_cell_measurement_temperature 200(2)
_cell_measurement_theta_max 25.71
_cell_measurement_theta_min 2.34
_cell_volume 1798.8(5)
_computing_cell_refinement 'Bruker SAINT'
_computing_data_collection 'Bruker APEX2'
_computing_data_reduction 'Bruker SAINT'
_computing_molecular_graphics 'Bruker SHELXTL'
_computing_publication_material 'Bruker SHELXTL'
_computing_structure_refinement 'SHELXL-2013 (Sheldrick, 2013)'
_computing_structure_solution 'SHELXS-97 (Sheldrick 2008)'
_diffrn_ambient_temperature 200(2)
_diffrn_measured_fraction_theta_full 1.000
_diffrn_measured_fraction_theta_max 0.999
_diffrn_measurement_device_type 'Bruker APEX'
_diffrn_measurement_method '\f and \w scans'
_diffrn_radiation_monochromator graphite
_diffrn_radiation_type MoK\a
_diffrn_radiation_wavelength 0.71073
_diffrn_reflns_av_R_equivalents 0.0343
_diffrn_reflns_av_unetI/netI 0.0328
_diffrn_reflns_Laue_measured_fraction_full 1.000
_diffrn_reflns_Laue_measured_fraction_max 0.999
_diffrn_reflns_limit_h_max 14
_diffrn_reflns_limit_h_min -14
_diffrn_reflns_limit_k_max 16
_diffrn_reflns_limit_k_min -16
_diffrn_reflns_limit_l_max 14
_diffrn_reflns_limit_l_min -14
_diffrn_reflns_number 16926
_diffrn_reflns_point_group_measured_fraction_full 1.000
_diffrn_reflns_point_group_measured_fraction_max 0.999
_diffrn_reflns_theta_full 25.242
_diffrn_reflns_theta_max 26.369
_diffrn_reflns_theta_min 2.320
_diffrn_source 'sealed tube'
_exptl_absorpt_coefficient_mu 0.433
_exptl_absorpt_correction_T_max 0.9570
_exptl_absorpt_correction_T_min 0.9157
_exptl_absorpt_correction_type multi-scan
_exptl_absorpt_process_details
;
Sheldrick, G. M. (2008). <i>SADABS</i>. University of G\"ottingen, Germany.
;
_exptl_crystal_colour colourless
_exptl_crystal_density_diffrn 1.582
_exptl_crystal_description polyhedron
_exptl_crystal_F_000 872
_exptl_crystal_size_max 0.140
_exptl_crystal_size_mid 0.130
_exptl_crystal_size_min 0.130
_refine_diff_density_max 0.229
_refine_diff_density_min -0.390
_refine_diff_density_rms 0.053
_refine_ls_extinction_method none
_refine_ls_goodness_of_fit_ref 1.059
_refine_ls_hydrogen_treatment constr
_refine_ls_matrix_type full
_refine_ls_number_parameters 262
_refine_ls_number_reflns 3674
_refine_ls_number_restraints 0
_refine_ls_restrained_S_all 1.059
_refine_ls_R_factor_all 0.0589
_refine_ls_R_factor_gt 0.0420
_refine_ls_shift/su_max 0.001
_refine_ls_shift/su_mean 0.000
_refine_ls_structure_factor_coef Fsqd
_refine_ls_weighting_details 'w=1/[\s^2^(Fo^2^)+(0.0335P)^2^+1.3114P] where P=(Fo^2^+2Fc^2^)/3'
_refine_ls_weighting_scheme calc
_refine_ls_wR_factor_gt 0.0909
_refine_ls_wR_factor_ref 0.1025
_reflns_Friedel_coverage 0.000
_reflns_number_gt 2896
_reflns_number_total 3674
_reflns_threshold_expression 'I > 2\s(I)'
_cod_data_source_file ol502639x_si_002.cif
_cod_data_source_block co1
_cod_depositor_comments 'Adding full bibliography for 1518105--1518108.cif.'
_cod_original_cell_volume 1798.7(5)
_cod_database_code 1518105
_shelx_space_group_comment
; 
The symmetry employed for this shelxl refinement is uniquely defined 
by the following loop, which should always be used as a source of 
symmetry information in preference to the above space-group names. 
They are only intended as comments. 
;
_shelx_estimated_absorpt_t_min 0.942
_shelx_estimated_absorpt_t_max 0.946
_shelxl_version_number 2013-4

loop_
_space_group_symop_operation_xyz
'x, y, z'
'-x+1/2, y+1/2, -z+1/2'
'-x, -y, -z'
'x-1/2, -y-1/2, z-1/2'

loop_
_atom_site_label
_atom_site_type_symbol
_atom_site_fract_x
_atom_site_fract_y
_atom_site_fract_z
_atom_site_U_iso_or_equiv
_atom_site_adp_type
_atom_site_occupancy
_atom_site_site_symmetry_order
_atom_site_calc_flag
_atom_site_refinement_flags_posn
_atom_site_refinement_flags_adp
S1 S 0.48951(6) 0.90948(6) 1.23356(6) 0.0485(2) Uani 1 1 d . .
S2 S 0.58553(7) 0.33798(6) 0.59704(7) 0.0570(2) Uani 1 1 d . .
S3 S 0.15657(6) 1.01887(5) 0.41935(6) 0.0498(2) Uani 1 1 d . .
N14 N 0.57141(18) 0.92019(16) 1.12825(19) 0.0428(5) Uani 1 1 d . .
N15 N 0.38635(18) 0.84011(17) 1.17697(18) 0.0433(5) Uani 1 1 d . .
N24 N 0.6521(2) 0.44481(18) 0.60213(19) 0.0496(6) Uani 1 1 d . .
N25 N 0.4624(2) 0.36815(17) 0.64393(19) 0.0474(6) Uani 1 1 d . .
N34 N 0.29464(19) 1.00883(16) 0.44646(18) 0.0441(5) Uani 1 1 d . .
N35 N 0.10954(19) 0.93176(15) 0.49946(19) 0.0423(5) Uani 1 1 d . .
C1 C 0.32286(18) 0.70257(17) 0.77897(19) 0.0294(5) Uani 1 1 d . .
H1 H 0.2481 0.6717 0.7986 0.035 Uiso 1 1 calc R U
C2 C 0.51749(19) 0.78354(18) 0.7279(2) 0.0332(5) Uani 1 1 d . .
H2 H 0.5922 0.8144 0.7080 0.040 Uiso 1 1 calc R U
C11 C 0.38539(19) 0.75615(17) 0.8807(2) 0.0308(5) Uani 1 1 d . .
C12 C 0.49304(19) 0.80108(17) 0.8526(2) 0.0320(5) Uani 1 1 d . .
C13 C 0.55939(19) 0.85641(17) 0.9295(2) 0.0347(5) Uani 1 1 d . .
H13 H 0.6301 0.8860 0.9100 0.042 Uiso 1 1 calc R U
C14 C 0.5189(2) 0.86827(17) 1.0403(2) 0.0348(5) Uani 1 1 d . .
C15 C 0.4125(2) 0.82286(18) 1.0682(2) 0.0354(5) Uani 1 1 d . .
C16 C 0.3446(2) 0.76654(17) 0.9853(2) 0.0336(5) Uani 1 1 d . .
H16 H 0.2730 0.7372 1.0027 0.040 Uiso 1 1 calc R U
C21 C 0.40524(19) 0.62600(17) 0.73316(19) 0.0301(5) Uani 1 1 d . .
C22 C 0.51364(19) 0.67037(18) 0.7066(2) 0.0326(5) Uani 1 1 d . .
C23 C 0.5987(2) 0.6154(2) 0.6626(2) 0.0386(6) Uani 1 1 d . .
H23 H 0.6700 0.6452 0.6454 0.046 Uiso 1 1 calc R U
C24 C 0.5767(2) 0.5113(2) 0.6432(2) 0.0384(6) Uani 1 1 d . .
C25 C 0.4684(2) 0.46744(18) 0.6669(2) 0.0365(6) Uani 1 1 d . .
C26 C 0.3810(2) 0.52733(18) 0.7126(2) 0.0346(5) Uani 1 1 d . .
H26 H 0.3083 0.4994 0.7283 0.042 Uiso 1 1 calc R U
C31 C 0.30601(19) 0.78251(16) 0.68667(19) 0.0297(5) Uani 1 1 d . .
C32 C 0.41370(19) 0.82685(17) 0.6578(2) 0.0303(5) Uani 1 1 d . .
C33 C 0.4176(2) 0.90026(17) 0.5772(2) 0.0341(5) Uani 1 1 d . .
H33 H 0.4891 0.9280 0.5574 0.041 Uiso 1 1 calc R U
C34 C 0.3100(2) 0.93390(17) 0.5240(2) 0.0335(5) Uani 1 1 d . .
C35 C 0.2038(2) 0.88960(17) 0.5539(2) 0.0330(5) Uani 1 1 d . .
C36 C 0.20254(19) 0.81276(17) 0.6370(2) 0.0315(5) Uani 1 1 d . .
H36 H 0.1320 0.7834 0.6572 0.038 Uiso 1 1 calc R U

loop_
_atom_site_aniso_label
_atom_site_aniso_U_11
_atom_site_aniso_U_22
_atom_site_aniso_U_33
_atom_site_aniso_U_23
_atom_site_aniso_U_13
_atom_site_aniso_U_12
S1 0.0483(4) 0.0488(4) 0.0471(4) -0.0062(3) -0.0071(3) 0.0045(3)
S2 0.0676(5) 0.0494(4) 0.0554(5) -0.0014(4) 0.0138(4) 0.0209(4)
S3 0.0544(4) 0.0409(4) 0.0507(4) 0.0067(3) -0.0192(3) 0.0051(3)
N14 0.0366(12) 0.0361(12) 0.0537(14) -0.0002(10) -0.0096(10) 0.0032(9)
N15 0.0413(12) 0.0476(13) 0.0406(12) -0.0006(10) 0.0004(10) 0.0048(10)
N24 0.0483(13) 0.0556(14) 0.0461(13) 0.0061(11) 0.0118(11) 0.0177(11)
N25 0.0586(15) 0.0394(13) 0.0450(13) 0.0002(10) 0.0080(11) 0.0105(11)
N34 0.0510(14) 0.0387(12) 0.0409(12) 0.0065(10) -0.0082(10) 0.0002(10)
N35 0.0411(12) 0.0339(11) 0.0493(13) -0.0029(10) -0.0143(10) 0.0033(9)
C1 0.0211(10) 0.0304(12) 0.0371(13) 0.0039(10) 0.0038(9) -0.0013(9)
C2 0.0230(11) 0.0367(13) 0.0403(13) 0.0093(11) 0.0042(10) -0.0024(10)
C11 0.0254(11) 0.0290(12) 0.0376(13) 0.0063(10) 0.0008(10) -0.0006(9)
C12 0.0255(11) 0.0314(12) 0.0387(13) 0.0092(10) -0.0006(10) 0.0020(9)
C13 0.0238(11) 0.0307(12) 0.0488(15) 0.0101(11) -0.0023(10) -0.0001(9)
C14 0.0308(12) 0.0299(12) 0.0422(14) 0.0053(10) -0.0079(10) 0.0038(10)
C15 0.0318(12) 0.0331(13) 0.0407(14) 0.0030(10) -0.0012(10) 0.0057(10)
C16 0.0278(12) 0.0331(12) 0.0400(13) 0.0042(10) 0.0029(10) -0.0001(10)
C21 0.0260(11) 0.0337(12) 0.0305(12) 0.0065(10) 0.0018(9) 0.0016(9)
C22 0.0264(12) 0.0383(13) 0.0332(12) 0.0095(10) 0.0032(9) 0.0022(10)
C23 0.0291(12) 0.0470(15) 0.0404(14) 0.0107(12) 0.0075(10) 0.0046(11)
C24 0.0372(14) 0.0448(15) 0.0336(13) 0.0081(11) 0.0056(10) 0.0124(11)
C25 0.0423(14) 0.0352(13) 0.0318(12) 0.0032(10) 0.0023(10) 0.0080(11)
C26 0.0344(13) 0.0345(13) 0.0349(12) 0.0057(10) 0.0033(10) 0.0008(10)
C31 0.0277(12) 0.0263(12) 0.0350(12) -0.0005(9) 0.0008(9) -0.0018(9)
C32 0.0254(11) 0.0304(12) 0.0348(12) 0.0041(10) 0.0000(9) -0.0011(9)
C33 0.0323(12) 0.0333(13) 0.0365(13) 0.0049(10) 0.0014(10) -0.0044(10)
C34 0.0397(13) 0.0288(12) 0.0312(12) 0.0006(10) -0.0038(10) 0.0007(10)
C35 0.0333(12) 0.0282(12) 0.0360(13) -0.0050(10) -0.0082(10) 0.0031(10)
C36 0.0257(11) 0.0298(12) 0.0385(13) -0.0038(10) -0.0013(10) -0.0017(9)

loop_
_atom_type_symbol
_atom_type_description
_atom_type_scat_dispersion_real
_atom_type_scat_dispersion_imag
_atom_type_scat_source
C C 0.0033 0.0016 'International Tables Vol C Tables 4.2.6.8 and 6.1.1.4'
H H 0.0000 0.0000 'International Tables Vol C Tables 4.2.6.8 and 6.1.1.4'
N N 0.0061 0.0033 'International Tables Vol C Tables 4.2.6.8 and 6.1.1.4'
S S 0.1246 0.1234 'International Tables Vol C Tables 4.2.6.8 and 6.1.1.4'

loop_
_geom_angle_atom_site_label_1
_geom_angle_atom_site_label_2
_geom_angle_atom_site_label_3
_geom_angle
N15 S1 N14 101.18(11)
N25 S2 N24 101.51(12)
N35 S3 N34 101.37(11)
C14 N14 S1 106.35(18)
C15 N15 S1 106.01(17)
C24 N24 S2 105.64(19)
C25 N25 S2 106.12(19)
C34 N34 S3 105.96(18)
C35 N35 S3 106.22(18)
C21 C1 C31 105.64(18)
C21 C1 C11 108.30(18)
C31 C1 C11 105.04(18)
C21 C1 H1 112.5
C31 C1 H1 112.5
C11 C1 H1 112.5
C32 C2 C22 105.81(19)
C32 C2 C12 105.45(18)
C22 C2 C12 107.58(18)
C32 C2 H2 112.5
C22 C2 H2 112.5
C12 C2 H2 112.5
C16 C11 C12 121.9(2)
C16 C11 C1 125.4(2)
C12 C11 C1 112.6(2)
C13 C12 C11 122.0(2)
C13 C12 C2 125.7(2)
C11 C12 C2 112.2(2)
C12 C13 C14 117.3(2)
C12 C13 H13 121.3
C14 C13 H13 121.3
N14 C14 C13 126.5(2)
N14 C14 C15 112.9(2)
C13 C14 C15 120.5(2)
N15 C15 C16 125.8(2)
N15 C15 C14 113.5(2)
C16 C15 C14 120.7(2)
C11 C16 C15 117.5(2)
C11 C16 H16 121.2
C15 C16 H16 121.2
C26 C21 C22 121.9(2)
C26 C21 C1 125.6(2)
C22 C21 C1 112.3(2)
C23 C22 C21 121.9(2)
C23 C22 C2 125.4(2)
C21 C22 C2 112.6(2)
C22 C23 C24 117.3(2)
C22 C23 H23 121.4
C24 C23 H23 121.4
N24 C24 C23 125.4(2)
N24 C24 C25 113.5(2)
C23 C24 C25 121.1(2)
N25 C25 C26 126.6(2)
N25 C25 C24 113.2(2)
C26 C25 C24 120.2(2)
C21 C26 C25 117.6(2)
C21 C26 H26 121.2
C25 C26 H26 121.2
C36 C31 C32 122.1(2)
C36 C31 C1 125.4(2)
C32 C31 C1 112.58(19)
C33 C32 C31 121.9(2)
C33 C32 C2 125.7(2)
C31 C32 C2 112.45(19)
C32 C33 C34 117.3(2)
C32 C33 H33 121.4
C34 C33 H33 121.4
N34 C34 C33 126.5(2)
N34 C34 C35 113.2(2)
C33 C34 C35 120.2(2)
N35 C35 C36 125.5(2)
N35 C35 C34 113.3(2)
C36 C35 C34 121.2(2)
C31 C36 C35 117.3(2)
C31 C36 H36 121.3
C35 C36 H36 121.3

loop_
_geom_bond_atom_site_label_1
_geom_bond_atom_site_label_2
_geom_bond_distance
S1 N15 1.614(2)
S1 N14 1.615(2)
S2 N25 1.614(2)
S2 N24 1.615(3)
S3 N35 1.610(2)
S3 N34 1.613(2)
N14 C14 1.349(3)
N15 C15 1.350(3)
N24 C24 1.354(3)
N25 C25 1.348(3)
N34 C34 1.351(3)
N35 C35 1.347(3)
C1 C21 1.519(3)
C1 C31 1.519(3)
C1 C11 1.527(3)
C1 H1 1.0000
C2 C32 1.520(3)
C2 C22 1.525(3)
C2 C12 1.525(3)
C2 H2 1.0000
C11 C16 1.352(3)
C11 C12 1.441(3)
C12 C13 1.359(3)
C13 C14 1.419(3)
C13 H13 0.9500
C14 C15 1.430(3)
C15 C16 1.420(3)
C16 H16 0.9500
C21 C26 1.359(3)
C21 C22 1.440(3)
C22 C23 1.358(3)
C23 C24 1.422(4)
C23 H23 0.9500
C24 C25 1.429(3)
C25 C26 1.421(3)
C26 H26 0.9500
C31 C36 1.355(3)
C31 C32 1.441(3)
C32 C33 1.360(3)
C33 C34 1.425(3)
C33 H33 0.9500
C34 C35 1.429(3)
C35 C36 1.412(3)
C36 H36 0.9500

loop_
_geom_torsion_atom_site_label_1
_geom_torsion_atom_site_label_2
_geom_torsion_atom_site_label_3
_geom_torsion_atom_site_label_4
_geom_torsion
N15 S1 N14 C14 0.42(18)
N14 S1 N15 C15 -0.72(19)
N25 S2 N24 C24 0.2(2)
N24 S2 N25 C25 -0.2(2)
N35 S3 N34 C34 -0.64(19)
N34 S3 N35 C35 0.42(19)
C21 C1 C11 C16 -127.9(2)
C31 C1 C11 C16 119.6(2)
C21 C1 C11 C12 55.3(2)
C31 C1 C11 C12 -57.2(2)
C16 C11 C12 C13 0.0(3)
C1 C11 C12 C13 176.8(2)
C16 C11 C12 C2 -177.0(2)
C1 C11 C12 C2 -0.1(3)
C32 C2 C12 C13 -119.6(2)
C22 C2 C12 C13 127.8(2)
C32 C2 C12 C11 57.2(2)
C22 C2 C12 C11 -55.4(2)
C11 C12 C13 C14 0.3(3)
C2 C12 C13 C14 176.8(2)
S1 N14 C14 C13 -179.9(2)
S1 N14 C14 C15 0.0(2)
C12 C13 C14 N14 -179.8(2)
C12 C13 C14 C15 0.3(3)
S1 N15 C15 C16 -178.7(2)
S1 N15 C15 C14 0.8(2)
N14 C14 C15 N15 -0.5(3)
C13 C14 C15 N15 179.4(2)
N14 C14 C15 C16 179.0(2)
C13 C14 C15 C16 -1.1(3)
C12 C11 C16 C15 -0.7(3)
C1 C11 C16 C15 -177.2(2)
N15 C15 C16 C11 -179.2(2)
C14 C15 C16 C11 1.3(3)
C31 C1 C21 C26 -118.8(2)
C11 C1 C21 C26 129.0(2)
C31 C1 C21 C22 57.9(2)
C11 C1 C21 C22 -54.2(2)
C26 C21 C22 C23 -1.9(4)
C1 C21 C22 C23 -178.8(2)
C26 C21 C22 C2 175.3(2)
C1 C21 C22 C2 -1.6(3)
C32 C2 C22 C23 121.3(2)
C12 C2 C22 C23 -126.3(2)
C32 C2 C22 C21 -55.7(2)
C12 C2 C22 C21 56.6(2)
C21 C22 C23 C24 0.1(3)
C2 C22 C23 C24 -176.7(2)
S2 N24 C24 C23 179.7(2)
S2 N24 C24 C25 -0.2(3)
C22 C23 C24 N24 -178.6(2)
C22 C23 C24 C25 1.3(4)
S2 N25 C25 C26 -178.5(2)
S2 N25 C25 C24 0.0(3)
N24 C24 C25 N25 0.1(3)
C23 C24 C25 N25 -179.8(2)
N24 C24 C25 C26 178.8(2)
C23 C24 C25 C26 -1.2(4)
C22 C21 C26 C25 2.0(3)
C1 C21 C26 C25 178.5(2)
N25 C25 C26 C21 177.9(2)
C24 C25 C26 C21 -0.5(3)
C21 C1 C31 C36 124.9(2)
C11 C1 C31 C36 -120.7(2)
C21 C1 C31 C32 -56.7(2)
C11 C1 C31 C32 57.6(2)
C36 C31 C32 C33 -1.3(4)
C1 C31 C32 C33 -179.8(2)
C36 C31 C32 C2 177.7(2)
C1 C31 C32 C2 -0.7(3)
C22 C2 C32 C33 -124.0(2)
C12 C2 C32 C33 122.1(3)
C22 C2 C32 C31 56.9(2)
C12 C2 C32 C31 -56.9(2)
C31 C32 C33 C34 1.6(3)
C2 C32 C33 C34 -177.4(2)
S3 N34 C34 C33 -177.3(2)
S3 N34 C34 C35 0.7(2)
C32 C33 C34 N34 176.6(2)
C32 C33 C34 C35 -1.2(3)
S3 N35 C35 C36 176.9(2)
S3 N35 C35 C34 -0.1(2)
N34 C34 C35 N35 -0.4(3)
C33 C34 C35 N35 177.7(2)
N34 C34 C35 C36 -177.5(2)
C33 C34 C35 C36 0.6(3)
C32 C31 C36 C35 0.6(3)
C1 C31 C36 C35 178.9(2)
N35 C35 C36 C31 -177.0(2)
C34 C35 C36 C31 -0.3(3)
